data_7005322
loop_
_publ_author_name
'Adams, Christopher J.'
'Charmant, Jonathan P. H.'
'Connelly, Neil G.'
'Gill, Martin'
'Kantacha, Anob'
'Onganusorn, Sriwipha'
'Orpen, A. Guy'

_publ_section_title
;
 Homobinuclear cyanide-bridged linkage isomers containing the
 redox-active unit [(micro-XY)Ru(CO)2L(o-O2C6Cl4)] (XY=CN or NC).
;
_journal_issue 22
_journal_name_full 'Dalton transactions (Cambridge, England : 2003)'
_journal_page_first 2283
_journal_page_last 2294
_journal_paper_doi 10.1039/b700648a
_journal_year 2007
_chemical_formula_sum 'C35.5 H36 Cl5 N2 O4 P Ru'
_chemical_formula_weight 863.95
_chemical_name_systematic
;
?
;
_space_group_IT_number 2
_symmetry_cell_setting triclinic
_symmetry_space_group_name_Hall '-P 1'
_symmetry_space_group_name_H-M 'P -1'
_atom_sites_solution_hydrogens geom
_atom_sites_solution_primary direct
_atom_sites_solution_secondary difmap
_audit_creation_method SHELXL-97
_cell_angle_alpha 95.5420(10)
_cell_angle_beta 110.3130(10)
_cell_angle_gamma 94.3990(10)
_cell_formula_units_Z 4
_cell_length_a 13.9435(6)
_cell_length_b 15.6637(7)
_cell_length_c 18.5668(8)
_cell_measurement_reflns_used 7914
_cell_measurement_temperature 173(2)
_cell_measurement_theta_max 27.2
_cell_measurement_theta_min 2.3
_cell_volume 3758.7(3)
_computing_cell_refinement 'Bruker SMART'
_computing_data_collection 'Bruker SMART'
_computing_data_reduction 'Bruker SHELXTL'
_computing_molecular_graphics 'Bruker SHELXTL'
_computing_publication_material 'Bruker SHELXTL'
_computing_structure_refinement 'SHELXL-97 (Sheldrick, 1997)'
_computing_structure_solution 'SHELXS-97 (Sheldrick, 1990)'
_diffrn_ambient_temperature 173(2)
_diffrn_measured_fraction_theta_full 0.988
_diffrn_measured_fraction_theta_max 0.988
_diffrn_measurement_device_type 'CCD area detector'
_diffrn_measurement_method '\w scans'
_diffrn_radiation_monochromator graphite
_diffrn_radiation_source 'fine-focus sealed tube'
_diffrn_radiation_type MoK\a
_diffrn_radiation_wavelength 0.71073
_diffrn_reflns_av_R_equivalents 0.0557
_diffrn_reflns_av_sigmaI/netI 0.0900
_diffrn_reflns_limit_h_max 18
_diffrn_reflns_limit_h_min -18
_diffrn_reflns_limit_k_max 20
_diffrn_reflns_limit_k_min -20
_diffrn_reflns_limit_l_max 24
_diffrn_reflns_limit_l_min -24
_diffrn_reflns_number 40476
_diffrn_reflns_theta_full 27.53
_diffrn_reflns_theta_max 27.53
_diffrn_reflns_theta_min 1.18
_diffrn_standards_decay_% 0
_exptl_absorpt_coefficient_mu 0.856
_exptl_absorpt_correction_T_max 0.960
_exptl_absorpt_correction_T_min 0.789
_exptl_absorpt_correction_type multi-scan
_exptl_absorpt_process_details 'SADABS (Sheldrick, 1998)'
_exptl_crystal_colour yellow
_exptl_crystal_density_diffrn 1.527
_exptl_crystal_density_method 'not measured'
_exptl_crystal_description needle
_exptl_crystal_F_000 1756
_exptl_crystal_size_max 0.20
_exptl_crystal_size_mid 0.10
_exptl_crystal_size_min 0.05
_refine_diff_density_max 0.531
_refine_diff_density_min -0.477
_refine_diff_density_rms 0.087
_refine_ls_extinction_method none
_refine_ls_goodness_of_fit_ref 0.975
_refine_ls_hydrogen_treatment constr
_refine_ls_matrix_type full
_refine_ls_number_parameters 968
_refine_ls_number_reflns 17132
_refine_ls_number_restraints 2
_refine_ls_restrained_S_all 0.975
_refine_ls_R_factor_all 0.1032
_refine_ls_R_factor_gt 0.0438
_refine_ls_shift/su_max 0.002
_refine_ls_shift/su_mean 0.000
_refine_ls_structure_factor_coef Fsqd
_refine_ls_weighting_details 'calc w=1/[\s^2^(Fo^2^)+(0.0341P)^2^+0.0000P] where P=(Fo^2^+2Fc^2^)/3'
_refine_ls_weighting_scheme calc
_refine_ls_wR_factor_gt 0.0820
_refine_ls_wR_factor_ref 0.0991
_reflns_number_gt 10166
_reflns_number_total 17132
_reflns_threshold_expression >2sigma(I)
_cod_data_source_file b700648a.txt
_cod_data_source_block '[NEt4][1].0.5CH2Cl2'
_cod_depositor_comments
;
The following automatic conversions were performed:
'_symmetry_cell_setting' value 'Triclinic' changed to 'triclinic'
according to '/home/saulius/struct/CIF-dictionaries/cif_core.dic'
dictionary named 'cif_core.dic' version 2.4.1 from 2010-06-29.

Automatic conversion script
Id: cif_fix_enum 1527 2010-12-29 10:47:43Z saulius 
;
_cod_original_formula_sum 'C35.5 H36 Cl5 N2 O4 P1 Ru1'
_cod_database_code 7005322

loop_
_symmetry_equiv_pos_as_xyz
'x, y, z'
'-x, -y, -z'

loop_
_atom_site_label
_atom_site_type_symbol
_atom_site_fract_x
_atom_site_fract_y
_atom_site_fract_z
_atom_site_U_iso_or_equiv
_atom_site_adp_type
_atom_site_occupancy
_atom_site_symmetry_multiplicity
_atom_site_calc_flag
_atom_site_refinement_flags
_atom_site_disorder_assembly
_atom_site_disorder_group
C1 C 0.1477(3) 0.6645(2) 0.2081(2) 0.0298(8) Uani 1 1 d . . .
C2 C 0.0952(3) 0.7199(2) 0.2408(2) 0.0422(10) Uani 1 1 d . . .
H2A H 0.1281 0.7750 0.2676 0.051 Uiso 1 1 calc R . .
C3 C -0.0062(3) 0.6935(3) 0.2338(3) 0.0578(13) Uani 1 1 d . . .
H3A H -0.0424 0.7309 0.2555 0.069 Uiso 1 1 calc R . .
C4 C -0.0535(3) 0.6132(3) 0.1953(3) 0.0619(14) Uani 1 1 d . . .
H4A H -0.1222 0.5954 0.1909 0.074 Uiso 1 1 calc R . .
C5 C -0.0021(3) 0.5588(3) 0.1632(2) 0.0508(11) Uani 1 1 d . . .
H5A H -0.0355 0.5038 0.1362 0.061 Uiso 1 1 calc R . .
C6 C 0.0982(3) 0.5842(2) 0.1703(2) 0.0386(9) Uani 1 1 d . . .
H6A H 0.1338 0.5458 0.1489 0.046 Uiso 1 1 calc R . .
C7 C 0.3557(3) 0.6720(2) 0.31516(19) 0.0296(8) Uani 1 1 d . . .
C8 C 0.3101(3) 0.6269(2) 0.3581(2) 0.0367(9) Uani 1 1 d . . .
H8A H 0.2376 0.6118 0.3393 0.044 Uiso 1 1 calc R . .
C9 C 0.3713(3) 0.6039(2) 0.4288(2) 0.0458(11) Uani 1 1 d . . .
H9A H 0.3400 0.5737 0.4585 0.055 Uiso 1 1 calc R . .
C10 C 0.4763(4) 0.6244(2) 0.4562(2) 0.0502(12) Uani 1 1 d . . .
H10A H 0.5176 0.6076 0.5040 0.060 Uiso 1 1 calc R . .
C11 C 0.5211(3) 0.6695(2) 0.4137(2) 0.0467(11) Uani 1 1 d . . .
H11A H 0.5937 0.6835 0.4324 0.056 Uiso 1 1 calc R . .
C12 C 0.4620(3) 0.6948(2) 0.3443(2) 0.0370(9) Uani 1 1 d . . .
H12A H 0.4937 0.7277 0.3165 0.044 Uiso 1 1 calc R . .
C13 C 0.3092(3) 0.6207(2) 0.15248(19) 0.0271(8) Uani 1 1 d . . .
C14 C 0.3815(3) 0.5637(2) 0.1768(2) 0.0422(10) Uani 1 1 d . . .
H14A H 0.4166 0.5618 0.2304 0.051 Uiso 1 1 calc R . .
C15 C 0.4021(3) 0.5091(3) 0.1214(2) 0.0553(12) Uani 1 1 d . . .
H15A H 0.4518 0.4701 0.1379 0.066 Uiso 1 1 calc R . .
C16 C 0.3526(3) 0.5105(2) 0.0442(2) 0.0471(11) Uani 1 1 d . . .
H16A H 0.3690 0.4737 0.0075 0.057 Uiso 1 1 calc R . .
C17 C 0.2788(3) 0.5650(2) 0.0196(2) 0.0374(10) Uani 1 1 d . . .
H17A H 0.2422 0.5644 -0.0342 0.045 Uiso 1 1 calc R . .
C18 C 0.2580(3) 0.6206(2) 0.0729(2) 0.0317(9) Uani 1 1 d . . .
H18A H 0.2082 0.6594 0.0555 0.038 Uiso 1 1 calc R . .
C19 C 0.4874(3) 0.79541(19) 0.16504(19) 0.0250(8) Uani 1 1 d . . .
C20 C 0.5809(3) 0.76751(19) 0.16894(19) 0.0262(8) Uani 1 1 d . . .
C21 C 0.5989(3) 0.7346(2) 0.1020(2) 0.0282(8) Uani 1 1 d . . .
C22 C 0.5220(3) 0.73223(19) 0.03036(19) 0.0267(8) Uani 1 1 d . . .
C23 C 0.4273(3) 0.75933(19) 0.02546(18) 0.0247(8) Uani 1 1 d . . .
C24 C 0.4061(3) 0.78840(19) 0.09096(19) 0.0241(8) Uani 1 1 d . . .
C25 C 0.3532(3) 0.9707(2) 0.1776(2) 0.0304(8) Uani 1 1 d . . .
C26 C 0.1760(3) 0.8647(2) 0.16071(19) 0.0289(8) Uani 1 1 d . . .
C27 C 0.3300(3) 0.8856(2) 0.3000(2) 0.0327(9) Uani 1 1 d . . .
C13' C 0.8721(3) 0.6912(2) 0.82269(19) 0.0292(8) Uani 1 1 d . . .
C18' C 0.9767(3) 0.7195(2) 0.8577(2) 0.0370(9) Uani 1 1 d . . .
H18B H 1.0110 0.7515 0.8310 0.044 Uiso 1 1 calc R . .
C17' C 1.0309(3) 0.7011(2) 0.9309(2) 0.0480(11) Uani 1 1 d . . .
H17B H 1.1026 0.7198 0.9539 0.058 Uiso 1 1 calc R . .
C16' C 0.9821(3) 0.6559(2) 0.9714(2) 0.0489(11) Uani 1 1 d . . .
H16B H 1.0198 0.6449 1.0223 0.059 Uiso 1 1 calc R . .
C15' C 0.8796(3) 0.6273(2) 0.9377(2) 0.0425(10) Uani 1 1 d . . .
H15B H 0.8462 0.5957 0.9653 0.051 Uiso 1 1 calc R . .
C14' C 0.8233(3) 0.6439(2) 0.8633(2) 0.0340(9) Uani 1 1 d . . .
H14B H 0.7522 0.6232 0.8401 0.041 Uiso 1 1 calc R . .
C7' C 0.6676(3) 0.6888(2) 0.7166(2) 0.0311(8) Uani 1 1 d . . .
C12' C 0.6233(3) 0.7444(2) 0.7562(2) 0.0375(9) Uani 1 1 d . . .
H12B H 0.6614 0.7975 0.7843 0.045 Uiso 1 1 calc R . .
C11' C 0.5244(3) 0.7230(3) 0.7550(3) 0.0521(12) Uani 1 1 d . . .
H11B H 0.4950 0.7613 0.7821 0.063 Uiso 1 1 calc R . .
C10' C 0.4690(3) 0.6461(3) 0.7143(3) 0.0547(12) Uani 1 1 d . . .
H10B H 0.4014 0.6314 0.7139 0.066 Uiso 1 1 calc R . .
C9' C 0.5102(3) 0.5902(3) 0.6741(2) 0.0505(11) Uani 1 1 d . . .
H9'A H 0.4707 0.5380 0.6452 0.061 Uiso 1 1 calc R . .
C8' C 0.6097(3) 0.6107(2) 0.6760(2) 0.0368(9) Uani 1 1 d . . .
H8'A H 0.6389 0.5715 0.6495 0.044 Uiso 1 1 calc R . .
C1' C 0.8259(3) 0.6374(2) 0.6593(2) 0.0300(8) Uani 1 1 d . . .
C6' C 0.7723(3) 0.6350(2) 0.5801(2) 0.0379(10) Uani 1 1 d . . .
H6'A H 0.7209 0.6725 0.5626 0.046 Uiso 1 1 calc R . .
C5' C 0.7932(3) 0.5788(2) 0.5266(2) 0.0463(11) Uani 1 1 d . . .
H5'A H 0.7562 0.5773 0.4728 0.056 Uiso 1 1 calc R . .
C4' C 0.8683(4) 0.5249(3) 0.5523(3) 0.0575(13) Uani 1 1 d . . .
H4'A H 0.8833 0.4866 0.5158 0.069 Uiso 1 1 calc R . .
C3' C 0.9212(4) 0.5262(3) 0.6296(3) 0.0620(14) Uani 1 1 d . . .
H3'A H 0.9727 0.4887 0.6466 0.074 Uiso 1 1 calc R . .
C2' C 0.9002(3) 0.5818(2) 0.6836(2) 0.0421(10) Uani 1 1 d . . .
H2'A H 0.9368 0.5818 0.7374 0.051 Uiso 1 1 calc R . .
C24' C 0.9249(3) 0.80081(19) 0.59444(19) 0.0251(8) Uani 1 1 d . . .
C23' C 0.9394(3) 0.7700(2) 0.52663(19) 0.0277(8) Uani 1 1 d . . .
C22' C 1.0289(3) 0.7352(2) 0.52746(19) 0.0295(8) Uani 1 1 d . . .
C21' C 1.1061(3) 0.7309(2) 0.5978(2) 0.0308(9) Uani 1 1 d . . .
C20' C 1.0954(3) 0.7657(2) 0.66715(18) 0.0269(8) Uani 1 1 d . . .
C19' C 1.0071(3) 0.80103(19) 0.66606(19) 0.0255(8) Uani 1 1 d . . .
C25' C 0.8903(3) 0.9884(2) 0.6953(2) 0.0368(9) Uani 1 1 d . . .
C27' C 0.8604(3) 0.9004(2) 0.8107(2) 0.0316(9) Uani 1 1 d . . .
C26' C 0.7075(3) 0.8864(2) 0.6730(2) 0.0361(9) Uani 1 1 d . . .
C63 C 0.3020(3) -0.0203(2) 0.9133(2) 0.0401(10) Uani 1 1 d . . .
H63A H 0.2775 -0.0692 0.8708 0.048 Uiso 1 1 calc R . .
H63B H 0.3204 -0.0451 0.9627 0.048 Uiso 1 1 calc R . .
C64 C 0.3985(3) 0.0274(2) 0.9098(3) 0.0560(12) Uani 1 1 d . . .
H64A H 0.4506 -0.0124 0.9145 0.084 Uiso 1 1 calc R . .
H64B H 0.4251 0.0750 0.9525 0.084 Uiso 1 1 calc R . .
H64C H 0.3822 0.0504 0.8603 0.084 Uiso 1 1 calc R . .
C65 C 0.1211(3) -0.0280(2) 0.9040(2) 0.0378(9) Uani 1 1 d . . .
H65A H 0.0616 0.0055 0.8951 0.045 Uiso 1 1 calc R . .
H65B H 0.1041 -0.0733 0.8590 0.045 Uiso 1 1 calc R . .
C66 C 0.1357(3) -0.0710(2) 0.9755(2) 0.0396(10) Uani 1 1 d . . .
H66A H 0.0728 -0.1087 0.9685 0.059 Uiso 1 1 calc R . .
H66B H 0.1501 -0.0268 1.0203 0.059 Uiso 1 1 calc R . .
H66C H 0.1936 -0.1054 0.9844 0.059 Uiso 1 1 calc R . .
C67 C 0.2472(3) 0.1026(2) 0.9764(2) 0.0387(10) Uani 1 1 d . . .
H67A H 0.2731 0.0752 1.0243 0.046 Uiso 1 1 calc R . .
H67B H 0.3053 0.1415 0.9741 0.046 Uiso 1 1 calc R . .
C68 C 0.1644(3) 0.1566(2) 0.9821(2) 0.0433(10) Uani 1 1 d . . .
H68A H 0.1927 0.1996 1.0284 0.065 Uiso 1 1 calc R . .
H68B H 0.1070 0.1192 0.9857 0.065 Uiso 1 1 calc R . .
H68C H 0.1397 0.1860 0.9360 0.065 Uiso 1 1 calc R . .
C69 C 0.1830(3) 0.0759(2) 0.8331(2) 0.0394(10) Uani 1 1 d . . .
H69A H 0.1184 0.1014 0.8276 0.047 Uiso 1 1 calc R . .
H69B H 0.2370 0.1238 0.8394 0.047 Uiso 1 1 calc R . .
C70 C 0.1668(3) 0.0173(2) 0.7592(2) 0.0511(11) Uani 1 1 d . . .
H70A H 0.1469 0.0506 0.7153 0.077 Uiso 1 1 calc R . .
H70B H 0.1122 -0.0297 0.7515 0.077 Uiso 1 1 calc R . .
H70C H 0.2309 -0.0068 0.7630 0.077 Uiso 1 1 calc R . .
Cl1 Cl 0.67795(7) 0.77548(6) 0.25958(5) 0.0372(2) Uani 1 1 d . . .
Cl2 Cl 0.71434(7) 0.69528(6) 0.10964(5) 0.0372(2) Uani 1 1 d . . .
Cl3 Cl 0.54422(8) 0.69816(6) -0.05353(5) 0.0420(2) Uani 1 1 d . . .
Cl4 Cl 0.32859(7) 0.75425(5) -0.06353(5) 0.0346(2) Uani 1 1 d . . .
Cl4' Cl 0.83950(8) 0.77055(6) 0.43934(5) 0.0451(3) Uani 1 1 d . . .
Cl3' Cl 1.04362(8) 0.69729(6) 0.44145(5) 0.0476(3) Uani 1 1 d . . .
Cl2' Cl 1.21417(7) 0.68130(6) 0.60081(6) 0.0439(3) Uani 1 1 d . . .
Cl1' Cl 1.19106(7) 0.76191(6) 0.75539(5) 0.0451(3) Uani 1 1 d . . .
N1 N 0.3727(3) 1.0383(2) 0.16325(19) 0.0463(9) Uani 1 1 d . . .
N1' N 0.9119(3) 1.0596(2) 0.6901(2) 0.0569(10) Uani 1 1 d . . .
N4 N 0.2142(2) 0.03231(17) 0.90727(16) 0.0329(7) Uani 1 1 d . . .
O1 O 0.46969(17) 0.82683(13) 0.22783(12) 0.0278(5) Uani 1 1 d . . .
O2 O 0.31527(17) 0.80843(13) 0.08844(12) 0.0279(6) Uani 1 1 d . . .
O3 O 0.0911(2) 0.87505(16) 0.13352(15) 0.0411(7) Uani 1 1 d . . .
O4 O 0.3449(2) 0.90821(17) 0.36408(15) 0.0502(8) Uani 1 1 d . . .
O2' O 0.83759(17) 0.82682(14) 0.59538(12) 0.0300(6) Uani 1 1 d . . .
O1' O 0.99423(17) 0.83298(13) 0.73102(12) 0.0277(5) Uani 1 1 d . . .
O4' O 0.8731(2) 0.92313(15) 0.87384(15) 0.0432(7) Uani 1 1 d . . .
O3' O 0.6235(2) 0.89906(17) 0.64815(17) 0.0539(8) Uani 1 1 d . . .
P1 P 0.28086(7) 0.69938(5) 0.21922(5) 0.0258(2) Uani 1 1 d . . .
P1' P 0.80048(7) 0.71714(5) 0.72597(5) 0.0267(2) Uani 1 1 d . . .
Ru1 Ru 0.31545(2) 0.847775(16) 0.198552(16) 0.02517(8) Uani 1 1 d . . .
Ru1' Ru 0.84409(2) 0.863849(17) 0.707785(16) 0.02829(8) Uani 1 1 d . . .
N3 N 0.6874(2) 0.04317(19) 0.42956(17) 0.0346(7) Uani 1 1 d . . .
C79 C 0.7038(5) 0.0883(4) 0.3652(4) 0.0269(16) Uani 0.50 1 d P A 1
H79A H 0.7622 0.0658 0.3539 0.032 Uiso 0.50 1 calc PR A 1
H79B H 0.7234 0.1507 0.3840 0.032 Uiso 0.50 1 calc PR A 1
C80 C 0.606(3) 0.077(3) 0.286(2) 0.064(6) Uani 0.50 1 d P A 1
H80A H 0.6227 0.1072 0.2477 0.095 Uiso 0.50 1 calc PR A 1
H80B H 0.5478 0.1007 0.2961 0.095 Uiso 0.50 1 calc PR A 1
H80C H 0.5862 0.0152 0.2662 0.095 Uiso 0.50 1 calc PR A 1
C81 C 0.6423(8) -0.0196(6) 0.4729(6) 0.074(3) Uani 0.50 1 d P A 1
H81A H 0.6916 -0.0148 0.5268 0.089 Uiso 0.50 1 calc PR A 1
H81D H 0.5780 0.0010 0.4753 0.089 Uiso 0.50 1 calc PR A 1
C82 C 0.6198(14) -0.1088(12) 0.4425(7) 0.059(5) Uani 0.50 1 d P A 1
H82A H 0.5925 -0.1406 0.4755 0.089 Uiso 0.50 1 calc PR A 1
H82B H 0.6828 -0.1314 0.4411 0.089 Uiso 0.50 1 calc PR A 1
H82C H 0.5684 -0.1157 0.3899 0.089 Uiso 0.50 1 calc PR A 1
C83 C 0.7205(9) 0.1251(6) 0.4723(6) 0.079(3) Uani 0.50 1 d P A 1
H83A H 0.7631 0.1588 0.4494 0.095 Uiso 0.50 1 calc PR A 1
H83B H 0.7644 0.1192 0.5260 0.095 Uiso 0.50 1 calc PR A 1
C84 C 0.620(2) 0.1802(9) 0.4743(15) 0.052(6) Uani 0.50 1 d P A 1
H84A H 0.6470 0.2374 0.5043 0.078 Uiso 0.50 1 calc PR A 1
H84B H 0.5792 0.1481 0.4986 0.078 Uiso 0.50 1 calc PR A 1
H84C H 0.5768 0.1866 0.4213 0.078 Uiso 0.50 1 calc PR A 1
C85 C 0.7868(5) 0.0692(5) 0.5029(4) 0.0329(18) Uani 0.50 1 d P A 1
H85A H 0.7971 0.1329 0.5151 0.039 Uiso 0.50 1 calc PR A 1
H85B H 0.7755 0.0451 0.5471 0.039 Uiso 0.50 1 calc PR A 1
C86 C 0.8802(15) 0.0410(7) 0.4964(12) 0.059(4) Uani 0.50 1 d P A 1
H86A H 0.9382 0.0612 0.5447 0.088 Uiso 0.50 1 calc PR A 1
H86B H 0.8931 0.0650 0.4534 0.088 Uiso 0.50 1 calc PR A 1
H86C H 0.8726 -0.0222 0.4869 0.088 Uiso 0.50 1 calc PR A 1
C79' C 0.6062(9) 0.0381(7) 0.3485(6) 0.098(4) Uani 0.50 1 d P A 2
H79C H 0.5956 -0.0218 0.3223 0.117 Uiso 0.50 1 calc PR A 2
H79D H 0.5403 0.0510 0.3536 0.117 Uiso 0.50 1 calc PR A 2
C80' C 0.630(3) 0.094(3) 0.302(2) 0.064(6) Uani 0.50 1 d P A 2
H80D H 0.5753 0.0858 0.2509 0.095 Uiso 0.50 1 calc PR A 2
H80E H 0.6953 0.0813 0.2958 0.095 Uiso 0.50 1 calc PR A 2
H80F H 0.6380 0.1536 0.3260 0.095 Uiso 0.50 1 calc PR A 2
C81' C 0.6642(5) -0.0506(4) 0.4082(4) 0.0256(16) Uani 0.50 1 d P A 2
H81B H 0.7208 -0.0723 0.3937 0.031 Uiso 0.50 1 calc PR A 2
H81C H 0.6005 -0.0629 0.3616 0.031 Uiso 0.50 1 calc PR A 2
C82' C 0.6494(12) -0.1025(11) 0.4727(8) 0.055(5) Uani 0.50 1 d P A 2
H82D H 0.6341 -0.1643 0.4532 0.082 Uiso 0.50 1 calc PR A 2
H82E H 0.5922 -0.0830 0.4866 0.082 Uiso 0.50 1 calc PR A 2
H82F H 0.7127 -0.0926 0.5186 0.082 Uiso 0.50 1 calc PR A 2
C83' C 0.5995(5) 0.0802(4) 0.4508(4) 0.0216(15) Uani 0.50 1 d P A 2
H83C H 0.5330 0.0579 0.4092 0.026 Uiso 0.50 1 calc PR A 2
H83D H 0.5985 0.0591 0.4991 0.026 Uiso 0.50 1 calc PR A 2
C84' C 0.609(2) 0.1739(13) 0.4615(17) 0.084(8) Uani 0.50 1 d P A 2
H84D H 0.5513 0.1929 0.4753 0.126 Uiso 0.50 1 calc PR A 2
H84E H 0.6072 0.1954 0.4134 0.126 Uiso 0.50 1 calc PR A 2
H84F H 0.6739 0.1966 0.5032 0.126 Uiso 0.50 1 calc PR A 2
C85' C 0.7790(7) 0.0026(6) 0.4168(5) 0.064(3) Uani 0.50 1 d P A 2
H85C H 0.7544 -0.0570 0.3900 0.077 Uiso 0.50 1 calc PR A 2
H85D H 0.8024 0.0360 0.3821 0.077 Uiso 0.50 1 calc PR A 2
C86' C 0.8717(13) -0.0003(8) 0.4914(10) 0.056(4) Uani 0.50 1 d P A 2
H86D H 0.9262 -0.0263 0.4782 0.084 Uiso 0.50 1 calc PR A 2
H86E H 0.8501 -0.0350 0.5255 0.084 Uiso 0.50 1 calc PR A 2
H86F H 0.8977 0.0585 0.5179 0.084 Uiso 0.50 1 calc PR A 2
Cl99 Cl 0.6892(2) 0.45669(19) 0.17360(14) 0.0769(8) Uani 0.708(4) 1 d PD B 1
Cl98 Cl 0.7824(3) 0.55000(19) 0.32439(13) 0.1120(12) Uani 0.708(4) 1 d PD B 1
C99 C 0.6837(7) 0.5399(4) 0.2392(4) 0.082(3) Uani 0.708(4) 1 d PD B 1
H99A H 0.6836 0.5946 0.2167 0.098 Uiso 0.708(4) 1 calc PR B 1
H99B H 0.6182 0.5298 0.2485 0.098 Uiso 0.708(4) 1 calc PR B 1
Cl96 Cl 0.6668(4) 0.5625(3) 0.3071(3) 0.079(2) Uani 0.292(4) 1 d PD B 2
Cl97 Cl 0.7614(11) 0.4589(5) 0.2180(9) 0.180(6) Uani 0.292(4) 1 d PD B 2
C98 C 0.785(2) 0.520(2) 0.2800(14) 0.25(3) Uani 0.292(4) 1 d PD B 2
H98A H 0.8255 0.5699 0.2713 0.303 Uiso 0.292(4) 1 calc PR B 2
H98B H 0.8312 0.4961 0.3256 0.303 Uiso 0.292(4) 1 calc PR B 2

loop_
_atom_site_aniso_label
_atom_site_aniso_U_11
_atom_site_aniso_U_22
_atom_site_aniso_U_33
_atom_site_aniso_U_23
_atom_site_aniso_U_13
_atom_site_aniso_U_12
C1 0.026(2) 0.0342(19) 0.030(2) 0.0142(16) 0.0081(17) 0.0085(16)
C2 0.045(3) 0.044(2) 0.048(3) 0.018(2) 0.024(2) 0.018(2)
C3 0.051(3) 0.076(3) 0.070(3) 0.036(3) 0.038(3) 0.030(3)
C4 0.029(3) 0.074(3) 0.089(4) 0.043(3) 0.020(3) 0.014(2)
C5 0.033(3) 0.056(3) 0.058(3) 0.024(2) 0.005(2) 0.001(2)
C6 0.033(2) 0.043(2) 0.041(2) 0.0158(19) 0.0120(19) 0.0054(18)
C7 0.038(2) 0.0246(18) 0.025(2) 0.0013(15) 0.0097(17) 0.0084(16)
C8 0.046(3) 0.034(2) 0.030(2) 0.0059(17) 0.0129(19) 0.0055(18)
C9 0.065(3) 0.039(2) 0.029(2) 0.0119(18) 0.011(2) 0.001(2)
C10 0.064(3) 0.042(2) 0.031(2) 0.0094(19) -0.002(2) 0.006(2)
C11 0.039(3) 0.044(2) 0.043(3) 0.007(2) -0.002(2) -0.001(2)
C12 0.038(2) 0.037(2) 0.030(2) 0.0105(17) 0.0031(18) 0.0030(18)
C13 0.030(2) 0.0242(17) 0.027(2) 0.0014(15) 0.0104(16) 0.0059(15)
C14 0.047(3) 0.043(2) 0.034(2) 0.0031(18) 0.0092(19) 0.022(2)
C15 0.059(3) 0.054(3) 0.050(3) -0.002(2) 0.013(2) 0.034(2)
C16 0.059(3) 0.042(2) 0.043(3) -0.007(2) 0.023(2) 0.014(2)
C17 0.045(3) 0.035(2) 0.029(2) -0.0008(17) 0.0115(19) -0.0027(19)
C18 0.032(2) 0.0244(18) 0.034(2) 0.0045(16) 0.0058(17) 0.0049(16)
C19 0.029(2) 0.0225(17) 0.0254(19) 0.0058(15) 0.0112(16) 0.0043(15)
C20 0.026(2) 0.0241(17) 0.0260(19) 0.0043(15) 0.0049(16) 0.0059(15)
C21 0.029(2) 0.0235(17) 0.034(2) 0.0026(16) 0.0134(17) 0.0066(15)
C22 0.034(2) 0.0221(17) 0.025(2) 0.0012(15) 0.0117(17) 0.0053(15)
C23 0.028(2) 0.0218(17) 0.0213(18) 0.0040(14) 0.0036(15) 0.0054(15)
C24 0.025(2) 0.0237(17) 0.0268(19) 0.0040(15) 0.0125(16) 0.0049(15)
C25 0.034(2) 0.032(2) 0.026(2) 0.0024(16) 0.0120(17) 0.0082(17)
C26 0.040(2) 0.0269(18) 0.0231(19) 0.0063(15) 0.0141(18) 0.0072(17)
C27 0.039(2) 0.0266(19) 0.037(2) 0.0064(17) 0.0169(19) 0.0121(17)
C13' 0.032(2) 0.0261(18) 0.027(2) 0.0032(15) 0.0064(17) 0.0067(16)
C18' 0.038(2) 0.036(2) 0.034(2) 0.0132(17) 0.0070(19) 0.0044(18)
C17' 0.038(3) 0.051(2) 0.043(3) 0.019(2) -0.004(2) -0.001(2)
C16' 0.057(3) 0.046(2) 0.034(2) 0.021(2) 0.001(2) 0.000(2)
C15' 0.048(3) 0.044(2) 0.036(2) 0.0151(19) 0.015(2) 0.000(2)
C14' 0.037(2) 0.0313(19) 0.029(2) 0.0057(17) 0.0062(18) 0.0048(17)
C7' 0.027(2) 0.036(2) 0.031(2) 0.0100(17) 0.0077(17) 0.0108(17)
C12' 0.040(2) 0.039(2) 0.042(2) 0.0173(18) 0.020(2) 0.0158(18)
C11' 0.057(3) 0.057(3) 0.064(3) 0.036(2) 0.036(3) 0.032(2)
C10' 0.029(3) 0.075(3) 0.068(3) 0.043(3) 0.016(2) 0.016(2)
C9' 0.035(3) 0.059(3) 0.050(3) 0.018(2) 0.004(2) -0.003(2)
C8' 0.031(2) 0.043(2) 0.031(2) 0.0054(17) 0.0052(18) 0.0027(18)
C1' 0.033(2) 0.0243(18) 0.031(2) 0.0006(16) 0.0104(17) 0.0059(16)
C6' 0.043(2) 0.033(2) 0.035(2) 0.0021(18) 0.0097(19) 0.0038(18)
C5' 0.062(3) 0.042(2) 0.032(2) -0.0054(19) 0.018(2) -0.005(2)
C4' 0.073(3) 0.045(3) 0.061(3) -0.014(2) 0.036(3) 0.011(2)
C3' 0.071(3) 0.057(3) 0.059(3) -0.005(2) 0.024(3) 0.034(3)
C2' 0.046(3) 0.040(2) 0.038(2) 0.0007(18) 0.011(2) 0.0158(19)
C24' 0.030(2) 0.0207(16) 0.0239(19) 0.0047(14) 0.0071(16) 0.0065(15)
C23' 0.029(2) 0.0302(18) 0.0197(19) 0.0054(15) 0.0036(16) 0.0036(16)
C22' 0.035(2) 0.0290(18) 0.026(2) 0.0004(16) 0.0125(17) 0.0086(16)
C21' 0.033(2) 0.0261(18) 0.035(2) 0.0041(16) 0.0137(18) 0.0092(16)
C20' 0.028(2) 0.0264(18) 0.0211(19) 0.0029(15) 0.0023(16) 0.0048(15)
C19' 0.031(2) 0.0212(17) 0.0231(19) 0.0029(14) 0.0086(16) 0.0021(15)
C25' 0.049(3) 0.036(2) 0.035(2) 0.0056(18) 0.025(2) 0.0150(19)
C27' 0.038(2) 0.0228(18) 0.038(2) 0.0045(17) 0.0172(19) 0.0061(16)
C26' 0.049(3) 0.0297(19) 0.041(2) 0.0118(17) 0.027(2) 0.0167(19)
C63 0.043(3) 0.032(2) 0.045(2) 0.0019(18) 0.017(2) 0.0051(18)
C64 0.052(3) 0.046(2) 0.076(3) 0.008(2) 0.030(3) 0.007(2)
C65 0.042(2) 0.033(2) 0.039(2) -0.0002(18) 0.0182(19) -0.0033(18)
C66 0.047(3) 0.040(2) 0.035(2) 0.0089(18) 0.017(2) -0.0001(19)
C67 0.048(3) 0.032(2) 0.032(2) -0.0035(17) 0.0122(19) -0.0001(18)
C68 0.060(3) 0.035(2) 0.039(2) 0.0009(18) 0.025(2) 0.002(2)
C69 0.052(3) 0.037(2) 0.030(2) 0.0049(17) 0.0161(19) 0.0004(19)
C70 0.071(3) 0.050(2) 0.033(2) 0.000(2) 0.023(2) -0.002(2)
Cl1 0.0307(5) 0.0498(5) 0.0266(5) 0.0062(4) 0.0030(4) 0.0110(4)
Cl2 0.0333(5) 0.0373(5) 0.0441(6) 0.0041(4) 0.0162(4) 0.0134(4)
Cl3 0.0495(6) 0.0499(6) 0.0308(5) -0.0018(4) 0.0194(5) 0.0158(5)
Cl4 0.0399(6) 0.0395(5) 0.0204(5) 0.0015(4) 0.0047(4) 0.0121(4)
Cl4' 0.0467(6) 0.0623(6) 0.0218(5) 0.0047(4) 0.0035(4) 0.0229(5)
Cl3' 0.0550(7) 0.0592(6) 0.0318(6) -0.0031(5) 0.0189(5) 0.0209(5)
Cl2' 0.0369(6) 0.0471(6) 0.0484(6) 0.0028(5) 0.0142(5) 0.0187(5)
Cl1' 0.0378(6) 0.0594(6) 0.0299(5) 0.0058(5) 0.0000(4) 0.0158(5)
N1 0.057(2) 0.0357(19) 0.048(2) 0.0119(17) 0.0190(18) 0.0039(17)
N1' 0.088(3) 0.037(2) 0.061(3) 0.0115(18) 0.042(2) 0.016(2)
N4 0.041(2) 0.0277(15) 0.0298(18) 0.0025(13) 0.0134(15) -0.0013(14)
O1 0.0274(14) 0.0342(13) 0.0212(13) 0.0023(10) 0.0077(11) 0.0062(11)
O2 0.0276(14) 0.0318(13) 0.0232(13) 0.0006(10) 0.0071(11) 0.0091(11)
O3 0.0365(17) 0.0472(16) 0.0439(17) 0.0131(13) 0.0158(14) 0.0146(13)
O4 0.069(2) 0.0547(17) 0.0296(16) 0.0008(14) 0.0191(15) 0.0201(15)
O2' 0.0293(14) 0.0374(13) 0.0240(13) 0.0051(11) 0.0079(11) 0.0152(11)
O1' 0.0308(14) 0.0312(12) 0.0199(13) -0.0006(10) 0.0086(11) 0.0050(11)
O4' 0.0585(19) 0.0427(15) 0.0340(16) 0.0002(13) 0.0239(14) 0.0096(13)
O3' 0.0451(19) 0.0583(18) 0.068(2) 0.0193(16) 0.0250(16) 0.0272(16)
P1 0.0271(5) 0.0262(5) 0.0240(5) 0.0039(4) 0.0078(4) 0.0080(4)
P1' 0.0297(5) 0.0252(5) 0.0239(5) 0.0028(4) 0.0070(4) 0.0075(4)
Ru1 0.02934(18) 0.02457(15) 0.02278(16) 0.00268(12) 0.00990(13) 0.00811(12)
Ru1' 0.03650(19) 0.02513(15) 0.02671(17) 0.00470(13) 0.01388(14) 0.01030(13)
N3 0.0261(18) 0.0484(19) 0.0294(18) 0.0058(15) 0.0092(15) 0.0079(15)
C79 0.026(4) 0.034(4) 0.031(4) 0.009(3) 0.020(3) 0.008(3)
C80 0.064(15) 0.104(12) 0.029(13) 0.025(9) 0.012(12) 0.050(11)
C81 0.068(7) 0.082(7) 0.069(7) -0.007(7) 0.028(6) -0.007(6)
C82 0.068(11) 0.078(9) 0.029(8) 0.003(7) 0.009(7) 0.030(8)
C83 0.105(10) 0.064(7) 0.055(7) -0.020(5) 0.027(6) -0.028(7)
C84 0.103(15) 0.014(5) 0.054(9) 0.001(5) 0.046(9) 0.016(6)
C85 0.014(4) 0.057(5) 0.021(4) -0.004(3) -0.002(3) 0.010(4)
C86 0.054(8) 0.056(8) 0.055(7) -0.007(8) 0.008(6) 0.009(8)
C79' 0.086(9) 0.105(9) 0.076(9) -0.010(7) -0.008(7) 0.059(8)
C80' 0.064(15) 0.104(12) 0.029(13) 0.025(9) 0.012(12) 0.050(11)
C81' 0.024(4) 0.016(3) 0.038(4) 0.003(3) 0.012(3) 0.008(3)
C82' 0.054(10) 0.066(10) 0.066(11) 0.061(10) 0.031(8) 0.024(7)
C83' 0.017(4) 0.024(3) 0.025(4) -0.002(3) 0.011(3) 0.007(3)
C84' 0.065(12) 0.127(15) 0.067(12) -0.033(9) 0.044(9) 0.007(10)
C85' 0.063(7) 0.076(6) 0.059(6) 0.009(5) 0.024(5) 0.028(5)
C86' 0.035(8) 0.091(11) 0.048(7) 0.020(9) 0.012(6) 0.039(9)
Cl99 0.103(2) 0.0706(14) 0.0646(15) -0.0172(11) 0.0498(13) -0.0095(14)
Cl98 0.139(3) 0.131(2) 0.0516(15) -0.0180(14) 0.0246(16) 0.0174(17)
C99 0.120(8) 0.060(5) 0.088(6) 0.013(4) 0.066(6) 0.005(5)
Cl96 0.092(5) 0.071(3) 0.071(4) 0.004(2) 0.030(3) -0.016(3)
Cl97 0.270(16) 0.053(4) 0.297(16) 0.017(7) 0.206(13) 0.000(7)
C98 0.06(2) 0.55(8) 0.08(2) 0.00(3) -0.010(18) -0.14(3)

loop_
_atom_type_symbol
_atom_type_description
_atom_type_scat_dispersion_real
_atom_type_scat_dispersion_imag
_atom_type_scat_source
C C 0.0033 0.0016 'International Tables Vol C Tables 4.2.6.8 and 6.1.1.4'
H H 0.0000 0.0000 'International Tables Vol C Tables 4.2.6.8 and 6.1.1.4'
N N 0.0061 0.0033 'International Tables Vol C Tables 4.2.6.8 and 6.1.1.4'
O O 0.0106 0.0060 'International Tables Vol C Tables 4.2.6.8 and 6.1.1.4'
P P 0.1023 0.0942 'International Tables Vol C Tables 4.2.6.8 and 6.1.1.4'
Cl Cl 0.1484 0.1585 'International Tables Vol C Tables 4.2.6.8 and 6.1.1.4'
Ru Ru -1.2594 0.8363 'International Tables Vol C Tables 4.2.6.8 and 6.1.1.4'

loop_
_geom_angle_atom_site_label_1
_geom_angle_atom_site_label_2
_geom_angle_atom_site_label_3
_geom_angle
_geom_angle_site_symmetry_1
_geom_angle_site_symmetry_3
_geom_angle_publ_flag
C6 C1 C2 119.0(4) . . ?
C6 C1 P1 122.0(3) . . ?
C2 C1 P1 119.0(3) . . ?
C3 C2 C1 119.6(4) . . ?
C3 C2 H2A 120.2 . . ?
C1 C2 H2A 120.2 . . ?
C4 C3 C2 120.0(4) . . ?
C4 C3 H3A 120.0 . . ?
C2 C3 H3A 120.0 . . ?
C5 C4 C3 120.5(4) . . ?
C5 C4 H4A 119.8 . . ?
C3 C4 H4A 119.8 . . ?
C4 C5 C6 119.8(4) . . ?
C4 C5 H5A 120.1 . . ?
C6 C5 H5A 120.1 . . ?
C5 C6 C1 121.1(4) . . ?
C5 C6 H6A 119.5 . . ?
C1 C6 H6A 119.5 . . ?
C8 C7 C12 119.3(3) . . ?
C8 C7 P1 122.1(3) . . ?
C12 C7 P1 118.6(3) . . ?
C7 C8 C9 119.7(4) . . ?
C7 C8 H8A 120.2 . . ?
C9 C8 H8A 120.2 . . ?
C10 C9 C8 120.8(4) . . ?
C10 C9 H9A 119.6 . . ?
C8 C9 H9A 119.6 . . ?
C9 C10 C11 119.3(4) . . ?
C9 C10 H10A 120.3 . . ?
C11 C10 H10A 120.3 . . ?
C10 C11 C12 121.0(4) . . ?
C10 C11 H11A 119.5 . . ?
C12 C11 H11A 119.5 . . ?
C11 C12 C7 119.8(4) . . ?
C11 C12 H12A 120.1 . . ?
C7 C12 H12A 120.1 . . ?
C14 C13 C18 118.8(3) . . ?
C14 C13 P1 123.1(3) . . ?
C18 C13 P1 118.1(3) . . ?
C13 C14 C15 119.1(4) . . ?
C13 C14 H14A 120.5 . . ?
C15 C14 H14A 120.5 . . ?
C16 C15 C14 121.6(4) . . ?
C16 C15 H15A 119.2 . . ?
C14 C15 H15A 119.2 . . ?
C15 C16 C17 119.8(4) . . ?
C15 C16 H16A 120.1 . . ?
C17 C16 H16A 120.1 . . ?
C16 C17 C18 119.9(4) . . ?
C16 C17 H17A 120.0 . . ?
C18 C17 H17A 120.0 . . ?
C17 C18 C13 120.8(3) . . ?
C17 C18 H18A 119.6 . . ?
C13 C18 H18A 119.6 . . ?
O1 C19 C20 122.3(3) . . ?
O1 C19 C24 118.8(3) . . ?
C20 C19 C24 118.9(3) . . ?
C19 C20 C21 121.8(3) . . ?
C19 C20 Cl1 118.1(3) . . ?
C21 C20 Cl1 120.1(3) . . ?
C22 C21 C20 119.0(3) . . ?
C22 C21 Cl2 120.6(3) . . ?
C20 C21 Cl2 120.4(3) . . ?
C21 C22 C23 120.0(3) . . ?
C21 C22 Cl3 120.1(3) . . ?
C23 C22 Cl3 119.9(3) . . ?
C24 C23 C22 122.1(3) . . ?
C24 C23 Cl4 117.1(3) . . ?
C22 C23 Cl4 120.8(2) . . ?
O2 C24 C23 123.4(3) . . ?
O2 C24 C19 118.5(3) . . ?
C23 C24 C19 118.1(3) . . ?
N1 C25 Ru1 177.6(3) . . ?
O3 C26 Ru1 176.1(3) . . ?
O4 C27 Ru1 176.0(3) . . ?
C18' C13' C14' 118.8(3) . . ?
C18' C13' P1' 120.0(3) . . ?
C14' C13' P1' 121.3(3) . . ?
C17' C18' C13' 120.3(4) . . ?
C17' C18' H18B 119.9 . . ?
C13' C18' H18B 119.9 . . ?
C18' C17' C16' 120.8(4) . . ?
C18' C17' H17B 119.6 . . ?
C16' C17' H17B 119.6 . . ?
C15' C16' C17' 119.7(4) . . ?
C15' C16' H16B 120.1 . . ?
C17' C16' H16B 120.1 . . ?
C16' C15' C14' 120.7(4) . . ?
C16' C15' H15B 119.7 . . ?
C14' C15' H15B 119.7 . . ?
C15' C14' C13' 119.8(4) . . ?
C15' C14' H14B 120.1 . . ?
C13' C14' H14B 120.1 . . ?
C12' C7' C8' 118.4(3) . . ?
C12' C7' P1' 118.6(3) . . ?
C8' C7' P1' 122.9(3) . . ?
C11' C12' C7' 120.8(4) . . ?
C11' C12' H12B 119.6 . . ?
C7' C12' H12B 119.6 . . ?
C10' C11' C12' 119.7(4) . . ?
C10' C11' H11B 120.1 . . ?
C12' C11' H11B 120.1 . . ?
C11' C10' C9' 120.9(4) . . ?
C11' C10' H10B 119.6 . . ?
C9' C10' H10B 119.6 . . ?
C10' C9' C8' 119.7(4) . . ?
C10' C9' H9'A 120.2 . . ?
C8' C9' H9'A 120.2 . . ?
C9' C8' C7' 120.6(4) . . ?
C9' C8' H8'A 119.7 . . ?
C7' C8' H8'A 119.7 . . ?
C2' C1' C6' 118.6(3) . . ?
C2' C1' P1' 122.7(3) . . ?
C6' C1' P1' 118.5(3) . . ?
C5' C6' C1' 120.8(4) . . ?
C5' C6' H6'A 119.6 . . ?
C1' C6' H6'A 119.6 . . ?
C4' C5' C6' 119.4(4) . . ?
C4' C5' H5'A 120.3 . . ?
C6' C5' H5'A 120.3 . . ?
C3' C4' C5' 120.6(4) . . ?
C3' C4' H4'A 119.7 . . ?
C5' C4' H4'A 119.7 . . ?
C4' C3' C2' 120.4(4) . . ?
C4' C3' H3'A 119.8 . . ?
C2' C3' H3'A 119.8 . . ?
C3' C2' C1' 120.2(4) . . ?
C3' C2' H2'A 119.9 . . ?
C1' C2' H2'A 119.9 . . ?
O2' C24' C23' 123.1(3) . . ?
O2' C24' C19' 118.8(3) . . ?
C23' C24' C19' 118.1(3) . . ?
C24' C23' C22' 122.1(3) . . ?
C24' C23' Cl4' 118.0(3) . . ?
C22' C23' Cl4' 119.8(3) . . ?
C21' C22' C23' 119.4(3) . . ?
C21' C22' Cl3' 120.1(3) . . ?
C23' C22' Cl3' 120.5(3) . . ?
C22' C21' C20' 119.5(3) . . ?
C22' C21' Cl2' 120.4(3) . . ?
C20' C21' Cl2' 120.1(3) . . ?
C19' C20' C21' 120.8(3) . . ?
C19' C20' Cl1' 118.8(3) . . ?
C21' C20' Cl1' 120.4(3) . . ?
O1' C19' C20' 122.0(3) . . ?
O1' C19' C24' 118.1(3) . . ?
C20' C19' C24' 119.9(3) . . ?
N1' C25' Ru1' 175.9(3) . . ?
O4' C27' Ru1' 178.2(3) . . ?
O3' C26' Ru1' 176.7(3) . . ?
N4 C63 C64 116.0(3) . . ?
N4 C63 H63A 108.3 . . ?
C64 C63 H63A 108.3 . . ?
N4 C63 H63B 108.3 . . ?
C64 C63 H63B 108.3 . . ?
H63A C63 H63B 107.4 . . ?
C63 C64 H64A 109.5 . . ?
C63 C64 H64B 109.5 . . ?
H64A C64 H64B 109.5 . . ?
C63 C64 H64C 109.5 . . ?
H64A C64 H64C 109.5 . . ?
H64B C64 H64C 109.5 . . ?
C66 C65 N4 114.7(3) . . ?
C66 C65 H65A 108.6 . . ?
N4 C65 H65A 108.6 . . ?
C66 C65 H65B 108.6 . . ?
N4 C65 H65B 108.6 . . ?
H65A C65 H65B 107.6 . . ?
C65 C66 H66A 109.5 . . ?
C65 C66 H66B 109.5 . . ?
H66A C66 H66B 109.5 . . ?
C65 C66 H66C 109.5 . . ?
H66A C66 H66C 109.5 . . ?
H66B C66 H66C 109.5 . . ?
C68 C67 N4 115.4(3) . . ?
C68 C67 H67A 108.4 . . ?
N4 C67 H67A 108.4 . . ?
C68 C67 H67B 108.4 . . ?
N4 C67 H67B 108.4 . . ?
H67A C67 H67B 107.5 . . ?
C67 C68 H68A 109.5 . . ?
C67 C68 H68B 109.5 . . ?
H68A C68 H68B 109.5 . . ?
C67 C68 H68C 109.5 . . ?
H68A C68 H68C 109.5 . . ?
H68B C68 H68C 109.5 . . ?
C70 C69 N4 115.4(3) . . ?
C70 C69 H69A 108.4 . . ?
N4 C69 H69A 108.4 . . ?
C70 C69 H69B 108.4 . . ?
N4 C69 H69B 108.4 . . ?
H69A C69 H69B 107.5 . . ?
C69 C70 H70A 109.5 . . ?
C69 C70 H70B 109.5 . . ?
H70A C70 H70B 109.5 . . ?
C69 C70 H70C 109.5 . . ?
H70A C70 H70C 109.5 . . ?
H70B C70 H70C 109.5 . . ?
C63 N4 C67 109.1(3) . . ?
C63 N4 C65 108.5(3) . . ?
C67 N4 C65 111.8(3) . . ?
C63 N4 C69 111.7(3) . . ?
C67 N4 C69 108.1(3) . . ?
C65 N4 C69 107.7(3) . . ?
C19 O1 Ru1 110.18(19) . . ?
C24 O2 Ru1 111.37(19) . . ?
C24' O2' Ru1' 111.66(19) . . ?
C19' O1' Ru1' 110.9(2) . . ?
C13 P1 C1 104.31(16) . . ?
C13 P1 C7 103.65(15) . . ?
C1 P1 C7 103.42(16) . . ?
C13 P1 Ru1 112.96(12) . . ?
C1 P1 Ru1 115.58(11) . . ?
C7 P1 Ru1 115.49(11) . . ?
C1' P1' C7' 105.89(16) . . ?
C1' P1' C13' 105.33(16) . . ?
C7' P1' C13' 102.54(16) . . ?
C1' P1' Ru1' 112.88(12) . . ?
C7' P1' Ru1' 115.61(11) . . ?
C13' P1' Ru1' 113.50(11) . . ?
C27 Ru1 C26 92.69(15) . . ?
C27 Ru1 C25 92.74(14) . . ?
C26 Ru1 C25 89.39(14) . . ?
C27 Ru1 O2 174.18(13) . . ?
C26 Ru1 O2 92.71(12) . . ?
C25 Ru1 O2 85.16(11) . . ?
C27 Ru1 O1 93.60(13) . . ?
C26 Ru1 O1 173.60(12) . . ?
C25 Ru1 O1 89.16(12) . . ?
O2 Ru1 O1 80.96(8) . . ?
C27 Ru1 P1 90.06(11) . . ?
C26 Ru1 P1 93.90(10) . . ?
C25 Ru1 P1 175.58(10) . . ?
O2 Ru1 P1 91.72(6) . . ?
O1 Ru1 P1 87.25(6) . . ?
C26' Ru1' C27' 91.70(16) . . ?
C26' Ru1' C25' 90.02(15) . . ?
C27' Ru1' C25' 90.00(14) . . ?
C26' Ru1' O2' 91.95(13) . . ?
C27' Ru1' O2' 175.65(13) . . ?
C25' Ru1' O2' 87.63(12) . . ?
C26' Ru1' O1' 172.19(12) . . ?
C27' Ru1' O1' 96.11(12) . . ?
C25' Ru1' O1' 90.03(12) . . ?
O2' Ru1' O1' 80.24(8) . . ?
C26' Ru1' P1' 93.30(11) . . ?
C27' Ru1' P1' 89.48(10) . . ?
C25' Ru1' P1' 176.66(11) . . ?
O2' Ru1' P1' 92.67(7) . . ?
O1' Ru1' P1' 86.74(6) . . ?
C83 N3 C81' 162.7(6) . . ?
C83 N3 C79 83.5(5) . . ?
C81' N3 C79 112.2(4) . . ?
C83 N3 C79' 116.7(7) . . ?
C81' N3 C79' 79.4(5) . . ?
C79 N3 C79' 56.2(6) . . ?
C83 N3 C85' 110.4(6) . . ?
C81' N3 C85' 68.4(4) . . ?
C79 N3 C85' 76.2(5) . . ?
C79' N3 C85' 104.8(6) . . ?
C83 N3 C83' 69.0(5) . . ?
C81' N3 C83' 110.2(4) . . ?
C79 N3 C83' 109.5(4) . . ?
C79' N3 C83' 80.4(5) . . ?
C85' N3 C83' 174.0(5) . . ?
C83 N3 C81 111.5(6) . . ?
C81' N3 C81 54.8(4) . . ?
C79 N3 C81 161.6(5) . . ?
C79' N3 C81 106.1(7) . . ?
C85' N3 C81 106.6(6) . . ?
C83' N3 C81 68.7(5) . . ?
C83 N3 C85 53.6(5) . . ?
C81' N3 C85 112.3(4) . . ?
C79 N3 C85 106.8(4) . . ?
C79' N3 C85 162.8(7) . . ?
C85' N3 C85 70.2(4) . . ?
C83' N3 C85 105.7(4) . . ?
C81 N3 C85 91.1(5) . . ?
N3 C79 C80 114.7(16) . . ?
N3 C79 H79A 108.6 . . ?
C80 C79 H79A 108.6 . . ?
N3 C79 H79B 108.6 . . ?
C80 C79 H79B 108.6 . . ?
H79A C79 H79B 107.6 . . ?
C79 C80 H80A 109.5 . . ?
C79 C80 H80B 109.5 . . ?
H80A C80 H80B 109.5 . . ?
C79 C80 H80C 109.5 . . ?
H80A C80 H80C 109.5 . . ?
H80B C80 H80C 109.5 . . ?
C82 C81 N3 118.2(10) . . ?
C82 C81 H81A 107.8 . . ?
N3 C81 H81A 107.8 . . ?
C82 C81 H81D 107.8 . . ?
N3 C81 H81D 107.8 . . ?
H81A C81 H81D 107.1 . . ?
C81 C82 H82A 109.5 . . ?
C81 C82 H82B 109.5 . . ?
H82A C82 H82B 109.5 . . ?
C81 C82 H82C 109.5 . . ?
H82A C82 H82C 109.5 . . ?
H82B C82 H82C 109.5 . . ?
N3 C83 C84 112.4(10) . . ?
N3 C83 H83A 109.1 . . ?
C84 C83 H83A 109.1 . . ?
N3 C83 H83B 109.1 . . ?
C84 C83 H83B 109.1 . . ?
H83A C83 H83B 107.9 . . ?
C83 C84 H84A 109.5 . . ?
C83 C84 H84B 109.5 . . ?
H84A C84 H84B 109.5 . . ?
C83 C84 H84C 109.5 . . ?
H84A C84 H84C 109.5 . . ?
H84B C84 H84C 109.5 . . ?
C86 C85 N3 115.6(9) . . ?
C86 C85 H85A 108.4 . . ?
N3 C85 H85A 108.4 . . ?
C86 C85 H85B 108.4 . . ?
N3 C85 H85B 108.4 . . ?
H85A C85 H85B 107.4 . . ?
C85 C86 H86A 109.5 . . ?
C85 C86 H86B 109.5 . . ?
H86A C86 H86B 109.5 . . ?
C85 C86 H86C 109.5 . . ?
H86A C86 H86C 109.5 . . ?
H86B C86 H86C 109.5 . . ?
C80' C79' N3 114.7(16) . . ?
C80' C79' H79C 108.6 . . ?
N3 C79' H79C 108.6 . . ?
C80' C79' H79D 108.6 . . ?
N3 C79' H79D 108.6 . . ?
H79C C79' H79D 107.6 . . ?
C79' C80' H80D 109.5 . . ?
C79' C80' H80E 109.5 . . ?
H80D C80' H80E 109.5 . . ?
C79' C80' H80F 109.5 . . ?
H80D C80' H80F 109.5 . . ?
H80E C80' H80F 109.5 . . ?
N3 C81' C82' 115.4(8) . . ?
N3 C81' H81B 108.4 . . ?
C82' C81' H81B 108.4 . . ?
N3 C81' H81C 108.4 . . ?
C82' C81' H81C 108.4 . . ?
H81B C81' H81C 107.5 . . ?
C81' C82' H82D 109.5 . . ?
C81' C82' H82E 109.5 . . ?
H82D C82' H82E 109.5 . . ?
C81' C82' H82F 109.5 . . ?
H82D C82' H82F 109.5 . . ?
H82E C82' H82F 109.5 . . ?
C84' C83' N3 113.8(11) . . ?
C84' C83' H83C 108.8 . . ?
N3 C83' H83C 108.8 . . ?
C84' C83' H83D 108.8 . . ?
N3 C83' H83D 108.8 . . ?
H83C C83' H83D 107.7 . . ?
C83' C84' H84D 109.5 . . ?
C83' C84' H84E 109.5 . . ?
H84D C84' H84E 109.5 . . ?
C83' C84' H84F 109.5 . . ?
H84D C84' H84F 109.5 . . ?
H84E C84' H84F 109.5 . . ?
C86' C85' N3 114.7(8) . . ?
C86' C85' H85C 108.6 . . ?
N3 C85' H85C 108.6 . . ?
C86' C85' H85D 108.6 . . ?
N3 C85' H85D 108.6 . . ?
H85C C85' H85D 107.6 . . ?
C85' C86' H86D 109.5 . . ?
C85' C86' H86E 109.5 . . ?
H86D C86' H86E 109.5 . . ?
C85' C86' H86F 109.5 . . ?
H86D C86' H86F 109.5 . . ?
H86E C86' H86F 109.5 . . ?
Cl98 C99 Cl99 113.1(5) . . ?
Cl98 C99 H99A 109.0 . . ?
Cl99 C99 H99A 109.0 . . ?
Cl98 C99 H99B 109.0 . . ?
Cl99 C99 H99B 109.0 . . ?
H99A C99 H99B 107.8 . . ?
Cl97 C98 Cl96 117.2(16) . . ?
Cl97 C98 H98A 108.0 . . ?
Cl96 C98 H98A 108.0 . . ?
Cl97 C98 H98B 108.0 . . ?
Cl96 C98 H98B 108.0 . . ?
H98A C98 H98B 107.2 . . ?

loop_
_geom_bond_atom_site_label_1
_geom_bond_atom_site_label_2
_geom_bond_distance
_geom_bond_site_symmetry_2
_geom_bond_publ_flag
C1 C6 1.383(5) . ?
C1 C2 1.400(5) . ?
C1 P1 1.829(4) . ?
C2 C3 1.399(5) . ?
C2 H2A 0.9500 . ?
C3 C4 1.378(6) . ?
C3 H3A 0.9500 . ?
C4 C5 1.374(6) . ?
C4 H4A 0.9500 . ?
C5 C6 1.382(5) . ?
C5 H5A 0.9500 . ?
C6 H6A 0.9500 . ?
C7 C8 1.390(5) . ?
C7 C12 1.394(5) . ?
C7 P1 1.836(4) . ?
C8 C9 1.394(5) . ?
C8 H8A 0.9500 . ?
C9 C10 1.372(5) . ?
C9 H9A 0.9500 . ?
C10 C11 1.376(5) . ?
C10 H10A 0.9500 . ?
C11 C12 1.382(5) . ?
C11 H11A 0.9500 . ?
C12 H12A 0.9500 . ?
C13 C14 1.384(5) . ?
C13 C18 1.399(4) . ?
C13 P1 1.825(3) . ?
C14 C15 1.394(5) . ?
C14 H14A 0.9500 . ?
C15 C16 1.360(5) . ?
C15 H15A 0.9500 . ?
C16 C17 1.371(5) . ?
C16 H16A 0.9500 . ?
C17 C18 1.377(4) . ?
C17 H17A 0.9500 . ?
C18 H18A 0.9500 . ?
C19 O1 1.330(4) . ?
C19 C20 1.388(4) . ?
C19 C24 1.434(4) . ?
C20 C21 1.409(4) . ?
C20 Cl1 1.741(3) . ?
C21 C22 1.384(5) . ?
C21 Cl2 1.733(3) . ?
C22 C23 1.393(4) . ?
C22 Cl3 1.734(3) . ?
C23 C24 1.392(4) . ?
C23 Cl4 1.735(3) . ?
C24 O2 1.314(4) . ?
C25 N1 1.151(4) . ?
C25 Ru1 2.065(4) . ?
C26 O3 1.146(4) . ?
C26 Ru1 1.874(4) . ?
C27 O4 1.149(4) . ?
C27 Ru1 1.855(4) . ?
C13' C18' 1.390(5) . ?
C13' C14' 1.403(5) . ?
C13' P1' 1.829(3) . ?
C18' C17' 1.378(5) . ?
C18' H18B 0.9500 . ?
C17' C16' 1.382(5) . ?
C17' H17B 0.9500 . ?
C16' C15' 1.365(5) . ?
C16' H16B 0.9500 . ?
C15' C14' 1.393(5) . ?
C15' H15B 0.9500 . ?
C14' H14B 0.9500 . ?
C7' C12' 1.398(5) . ?
C7' C8' 1.401(4) . ?
C7' P1' 1.816(4) . ?
C12' C11' 1.385(5) . ?
C12' H12B 0.9500 . ?
C11' C10' 1.376(6) . ?
C11' H11B 0.9500 . ?
C10' C9' 1.381(6) . ?
C10' H10B 0.9500 . ?
C9' C8' 1.387(5) . ?
C9' H9'A 0.9500 . ?
C8' H8'A 0.9500 . ?
C1' C2' 1.388(5) . ?
C1' C6' 1.394(5) . ?
C1' P1' 1.814(3) . ?
C6' C5' 1.386(5) . ?
C6' H6'A 0.9500 . ?
C5' C4' 1.378(6) . ?
C5' H5'A 0.9500 . ?
C4' C3' 1.365(6) . ?
C4' H4'A 0.9500 . ?
C3' C2' 1.386(5) . ?
C3' H3'A 0.9500 . ?
C2' H2'A 0.9500 . ?
C24' O2' 1.318(4) . ?
C24' C23' 1.391(4) . ?
C24' C19' 1.422(4) . ?
C23' C22' 1.395(4) . ?
C23' Cl4' 1.733(3) . ?
C22' C21' 1.386(5) . ?
C22' Cl3' 1.735(3) . ?
C21' C20' 1.410(4) . ?
C21' Cl2' 1.734(3) . ?
C20' C19' 1.383(4) . ?
C20' Cl1' 1.726(3) . ?
C19' O1' 1.336(4) . ?
C25' N1' 1.154(4) . ?
C25' Ru1' 2.068(4) . ?
C27' O4' 1.140(4) . ?
C27' Ru1' 1.870(4) . ?
C26' O3' 1.141(4) . ?
C26' Ru1' 1.860(4) . ?
C63 N4 1.507(4) . ?
C63 C64 1.512(5) . ?
C63 H63A 0.9900 . ?
C63 H63B 0.9900 . ?
C64 H64A 0.9800 . ?
C64 H64B 0.9800 . ?
C64 H64C 0.9800 . ?
C65 C66 1.505(5) . ?
C65 N4 1.525(4) . ?
C65 H65A 0.9900 . ?
C65 H65B 0.9900 . ?
C66 H66A 0.9800 . ?
C66 H66B 0.9800 . ?
C66 H66C 0.9800 . ?
C67 C68 1.510(5) . ?
C67 N4 1.519(4) . ?
C67 H67A 0.9900 . ?
C67 H67B 0.9900 . ?
C68 H68A 0.9800 . ?
C68 H68B 0.9800 . ?
C68 H68C 0.9800 . ?
C69 C70 1.511(4) . ?
C69 N4 1.536(4) . ?
C69 H69A 0.9900 . ?
C69 H69B 0.9900 . ?
C70 H70A 0.9800 . ?
C70 H70B 0.9800 . ?
C70 H70C 0.9800 . ?
O1 Ru1 2.088(2) . ?
O2 Ru1 2.077(2) . ?
O2' Ru1' 2.080(2) . ?
O1' Ru1' 2.091(2) . ?
P1 Ru1 2.4313(9) . ?
P1' Ru1' 2.4172(9) . ?
N3 C83 1.396(8) . ?
N3 C81' 1.465(6) . ?
N3 C79 1.519(7) . ?
N3 C79' 1.528(10) . ?
N3 C85' 1.548(9) . ?
N3 C83' 1.548(6) . ?
N3 C81 1.556(10) . ?
N3 C85 1.560(7) . ?
C79 C80 1.61(3) . ?
C79 H79A 0.9900 . ?
C79 H79B 0.9900 . ?
C80 H80A 0.9800 . ?
C80 H80B 0.9800 . ?
C80 H80C 0.9800 . ?
C81 C82 1.42(2) . ?
C81 H81A 0.9900 . ?
C81 H81D 0.9900 . ?
C82 H82A 0.9800 . ?
C82 H82B 0.9800 . ?
C82 H82C 0.9800 . ?
C83 C84 1.71(2) . ?
C83 H83A 0.9900 . ?
C83 H83B 0.9900 . ?
C84 H84A 0.9800 . ?
C84 H84B 0.9800 . ?
C84 H84C 0.9800 . ?
C85 C86 1.446(19) . ?
C85 H85A 0.9900 . ?
C85 H85B 0.9900 . ?
C86 H86A 0.9800 . ?
C86 H86B 0.9800 . ?
C86 H86C 0.9800 . ?
C79' C80' 1.39(4) . ?
C79' H79C 0.9900 . ?
C79' H79D 0.9900 . ?
C80' H80D 0.9800 . ?
C80' H80E 0.9800 . ?
C80' H80F 0.9800 . ?
C81' C82' 1.573(15) . ?
C81' H81B 0.9900 . ?
C81' H81C 0.9900 . ?
C82' H82D 0.9800 . ?
C82' H82E 0.9800 . ?
C82' H82F 0.9800 . ?
C83' C84' 1.45(2) . ?
C83' H83C 0.9900 . ?
C83' H83D 0.9900 . ?
C84' H84D 0.9800 . ?
C84' H84E 0.9800 . ?
C84' H84F 0.9800 . ?
C85' C86' 1.539(19) . ?
C85' H85C 0.9900 . ?
C85' H85D 0.9900 . ?
C86' H86D 0.9800 . ?
C86' H86E 0.9800 . ?
C86' H86F 0.9800 . ?
Cl99 C99 1.721(7) . ?
Cl98 C99 1.681(8) . ?
C99 H99A 0.9900 . ?
C99 H99B 0.9900 . ?
Cl96 C98 2.03(3) . ?
Cl97 C98 1.347(19) . ?
C98 H98A 0.9900 . ?
C98 H98B 0.9900 . ?

loop_
_geom_torsion_atom_site_label_1
_geom_torsion_atom_site_label_2
_geom_torsion_atom_site_label_3
_geom_torsion_atom_site_label_4
_geom_torsion
_geom_torsion_site_symmetry_1
_geom_torsion_site_symmetry_2
_geom_torsion_site_symmetry_3
_geom_torsion_site_symmetry_4
_geom_torsion_publ_flag
C6 C1 C2 C3 -0.8(6) . . . . ?
P1 C1 C2 C3 -179.0(3) . . . . ?
C1 C2 C3 C4 0.4(6) . . . . ?
C2 C3 C4 C5 -0.4(7) . . . . ?
C3 C4 C5 C6 0.8(7) . . . . ?
C4 C5 C6 C1 -1.2(6) . . . . ?
C2 C1 C6 C5 1.2(5) . . . . ?
P1 C1 C6 C5 179.4(3) . . . . ?
C12 C7 C8 C9 -1.1(5) . . . . ?
P1 C7 C8 C9 176.6(3) . . . . ?
C7 C8 C9 C10 -0.8(5) . . . . ?
C8 C9 C10 C11 1.1(6) . . . . ?
C9 C10 C11 C12 0.4(6) . . . . ?
C10 C11 C12 C7 -2.2(6) . . . . ?
C8 C7 C12 C11 2.5(5) . . . . ?
P1 C7 C12 C11 -175.3(3) . . . . ?
C18 C13 C14 C15 1.0(6) . . . . ?
P1 C13 C14 C15 -176.5(3) . . . . ?
C13 C14 C15 C16 -0.2(7) . . . . ?
C14 C15 C16 C17 -1.6(7) . . . . ?
C15 C16 C17 C18 2.5(6) . . . . ?
C16 C17 C18 C13 -1.7(6) . . . . ?
C14 C13 C18 C17 -0.1(5) . . . . ?
P1 C13 C18 C17 177.6(3) . . . . ?
O1 C19 C20 C21 -179.8(3) . . . . ?
C24 C19 C20 C21 1.6(5) . . . . ?
O1 C19 C20 Cl1 -0.7(4) . . . . ?
C24 C19 C20 Cl1 -179.3(2) . . . . ?
C19 C20 C21 C22 1.8(5) . . . . ?
Cl1 C20 C21 C22 -177.3(2) . . . . ?
C19 C20 C21 Cl2 -176.7(2) . . . . ?
Cl1 C20 C21 Cl2 4.1(4) . . . . ?
C20 C21 C22 C23 -2.3(5) . . . . ?
Cl2 C21 C22 C23 176.2(2) . . . . ?
C20 C21 C22 Cl3 176.1(2) . . . . ?
Cl2 C21 C22 Cl3 -5.4(4) . . . . ?
C21 C22 C23 C24 -0.6(5) . . . . ?
Cl3 C22 C23 C24 -179.1(2) . . . . ?
C21 C22 C23 Cl4 -178.3(2) . . . . ?
Cl3 C22 C23 Cl4 3.3(4) . . . . ?
C22 C23 C24 O2 -174.9(3) . . . . ?
Cl4 C23 C24 O2 2.8(4) . . . . ?
C22 C23 C24 C19 4.0(5) . . . . ?
Cl4 C23 C24 C19 -178.3(2) . . . . ?
O1 C19 C24 O2 -4.0(4) . . . . ?
C20 C19 C24 O2 174.6(3) . . . . ?
O1 C19 C24 C23 177.0(3) . . . . ?
C20 C19 C24 C23 -4.4(5) . . . . ?
C14' C13' C18' C17' -0.1(5) . . . . ?
P1' C13' C18' C17' 179.2(3) . . . . ?
C13' C18' C17' C16' -1.2(6) . . . . ?
C18' C17' C16' C15' 1.6(6) . . . . ?
C17' C16' C15' C14' -0.6(6) . . . . ?
C16' C15' C14' C13' -0.6(6) . . . . ?
C18' C13' C14' C15' 1.0(5) . . . . ?
P1' C13' C14' C15' -178.2(3) . . . . ?
C8' C7' C12' C11' -0.3(5) . . . . ?
P1' C7' C12' C11' -175.8(3) . . . . ?
C7' C12' C11' C10' 0.0(6) . . . . ?
C12' C11' C10' C9' -0.6(6) . . . . ?
C11' C10' C9' C8' 1.5(6) . . . . ?
C10' C9' C8' C7' -1.8(6) . . . . ?
C12' C7' C8' C9' 1.2(5) . . . . ?
P1' C7' C8' C9' 176.5(3) . . . . ?
C2' C1' C6' C5' -0.4(6) . . . . ?
P1' C1' C6' C5' 176.2(3) . . . . ?
C1' C6' C5' C4' -0.3(6) . . . . ?
C6' C5' C4' C3' 0.6(7) . . . . ?
C5' C4' C3' C2' 0.0(7) . . . . ?
C4' C3' C2' C1' -0.7(7) . . . . ?
C6' C1' C2' C3' 0.9(6) . . . . ?
P1' C1' C2' C3' -175.6(3) . . . . ?
O2' C24' C23' C22' -173.8(3) . . . . ?
C19' C24' C23' C22' 3.8(5) . . . . ?
O2' C24' C23' Cl4' 2.9(5) . . . . ?
C19' C24' C23' Cl4' -179.5(2) . . . . ?
C24' C23' C22' C21' 0.0(5) . . . . ?
Cl4' C23' C22' C21' -176.6(3) . . . . ?
C24' C23' C22' Cl3' 179.8(3) . . . . ?
Cl4' C23' C22' Cl3' 3.2(4) . . . . ?
C23' C22' C21' C20' -3.2(5) . . . . ?
Cl3' C22' C21' C20' 177.0(3) . . . . ?
C23' C22' C21' Cl2' 175.6(3) . . . . ?
Cl3' C22' C21' Cl2' -4.2(4) . . . . ?
C22' C21' C20' C19' 2.5(5) . . . . ?
Cl2' C21' C20' C19' -176.3(3) . . . . ?
C22' C21' C20' Cl1' -179.4(3) . . . . ?
Cl2' C21' C20' Cl1' 1.8(4) . . . . ?
C21' C20' C19' O1' 178.8(3) . . . . ?
Cl1' C20' C19' O1' 0.7(4) . . . . ?
C21' C20' C19' C24' 1.4(5) . . . . ?
Cl1' C20' C19' C24' -176.7(2) . . . . ?
O2' C24' C19' O1' -4.2(5) . . . . ?
C23' C24' C19' O1' 178.1(3) . . . . ?
O2' C24' C19' C20' 173.2(3) . . . . ?
C23' C24' C19' C20' -4.5(5) . . . . ?
C64 C63 N4 C67 -63.4(4) . . . . ?
C64 C63 N4 C65 174.6(3) . . . . ?
C64 C63 N4 C69 56.1(4) . . . . ?
C68 C67 N4 C63 -175.3(3) . . . . ?
C68 C67 N4 C65 -55.3(4) . . . . ?
C68 C67 N4 C69 63.1(4) . . . . ?
C66 C65 N4 C63 63.6(4) . . . . ?
C66 C65 N4 C67 -56.8(4) . . . . ?
C66 C65 N4 C69 -175.4(3) . . . . ?
C70 C69 N4 C63 49.0(4) . . . . ?
C70 C69 N4 C67 169.1(3) . . . . ?
C70 C69 N4 C65 -70.0(4) . . . . ?
C20 C19 O1 Ru1 -173.4(2) . . . . ?
C24 C19 O1 Ru1 5.2(3) . . . . ?
C23 C24 O2 Ru1 179.4(2) . . . . ?
C19 C24 O2 Ru1 0.5(3) . . . . ?
C23' C24' O2' Ru1' 177.9(3) . . . . ?
C19' C24' O2' Ru1' 0.3(4) . . . . ?
C20' C19' O1' Ru1' -171.7(2) . . . . ?
C24' C19' O1' Ru1' 5.7(3) . . . . ?
C14 C13 P1 C1 -114.5(3) . . . . ?
C18 C13 P1 C1 68.0(3) . . . . ?
C14 C13 P1 C7 -6.5(4) . . . . ?
C18 C13 P1 C7 176.0(3) . . . . ?
C14 C13 P1 Ru1 119.2(3) . . . . ?
C18 C13 P1 Ru1 -58.3(3) . . . . ?
C6 C1 P1 C13 13.4(3) . . . . ?
C2 C1 P1 C13 -168.5(3) . . . . ?
C6 C1 P1 C7 -94.7(3) . . . . ?
C2 C1 P1 C7 83.4(3) . . . . ?
C6 C1 P1 Ru1 138.1(3) . . . . ?
C2 C1 P1 Ru1 -43.8(3) . . . . ?
C8 C7 P1 C13 -102.8(3) . . . . ?
C12 C7 P1 C13 75.0(3) . . . . ?
C8 C7 P1 C1 5.9(3) . . . . ?
C12 C7 P1 C1 -176.4(3) . . . . ?
C8 C7 P1 Ru1 133.2(2) . . . . ?
C12 C7 P1 Ru1 -49.1(3) . . . . ?
C2' C1' P1' C7' -118.4(3) . . . . ?
C6' C1' P1' C7' 65.1(3) . . . . ?
C2' C1' P1' C13' -10.2(4) . . . . ?
C6' C1' P1' C13' 173.3(3) . . . . ?
C2' C1' P1' Ru1' 114.1(3) . . . . ?
C6' C1' P1' Ru1' -62.4(3) . . . . ?
C12' C7' P1' C1' -174.0(3) . . . . ?
C8' C7' P1' C1' 10.7(3) . . . . ?
C12' C7' P1' C13' 75.8(3) . . . . ?
C8' C7' P1' C13' -99.5(3) . . . . ?
C12' C7' P1' Ru1' -48.2(3) . . . . ?
C8' C7' P1' Ru1' 136.5(3) . . . . ?
C18' C13' P1' C1' 81.8(3) . . . . ?
C14' C13' P1' C1' -98.9(3) . . . . ?
C18' C13' P1' C7' -167.6(3) . . . . ?
C14' C13' P1' C7' 11.7(3) . . . . ?
C18' C13' P1' Ru1' -42.1(3) . . . . ?
C14' C13' P1' Ru1' 137.1(2) . . . . ?
O4 C27 Ru1 C26 -179(100) . . . . ?
O4 C27 Ru1 C25 -90(5) . . . . ?
O4 C27 Ru1 O2 -21(6) . . . . ?
O4 C27 Ru1 O1 -1(5) . . . . ?
O4 C27 Ru1 P1 87(5) . . . . ?
O3 C26 Ru1 C27 160(4) . . . . ?
O3 C26 Ru1 C25 67(4) . . . . ?
O3 C26 Ru1 O2 -18(4) . . . . ?
O3 C26 Ru1 O1 -10(5) . . . . ?
O3 C26 Ru1 P1 -110(4) . . . . ?
N1 C25 Ru1 C27 -160(8) . . . . ?
N1 C25 Ru1 C26 -67(8) . . . . ?
N1 C25 Ru1 O2 25(8) . . . . ?
N1 C25 Ru1 O1 106(8) . . . . ?
N1 C25 Ru1 P1 71(9) . . . . ?
C24 O2 Ru1 C27 22.6(12) . . . . ?
C24 O2 Ru1 C26 -179.2(2) . . . . ?
C24 O2 Ru1 C25 91.6(2) . . . . ?
C24 O2 Ru1 O1 1.7(2) . . . . ?
C24 O2 Ru1 P1 -85.24(19) . . . . ?
C19 O1 Ru1 C27 178.4(2) . . . . ?
C19 O1 Ru1 C26 -11.9(11) . . . . ?
C19 O1 Ru1 C25 -88.9(2) . . . . ?
C19 O1 Ru1 O2 -3.7(2) . . . . ?
C19 O1 Ru1 P1 88.52(19) . . . . ?
C13 P1 Ru1 C27 -156.46(17) . . . . ?
C1 P1 Ru1 C27 83.51(17) . . . . ?
C7 P1 Ru1 C27 -37.39(17) . . . . ?
C13 P1 Ru1 C26 110.84(16) . . . . ?
C1 P1 Ru1 C26 -9.19(16) . . . . ?
C7 P1 Ru1 C26 -130.09(16) . . . . ?
C13 P1 Ru1 C25 -27.1(13) . . . . ?
C1 P1 Ru1 C25 -147.1(13) . . . . ?
C7 P1 Ru1 C25 92.0(13) . . . . ?
C13 P1 Ru1 O2 18.00(14) . . . . ?
C1 P1 Ru1 O2 -102.03(14) . . . . ?
C7 P1 Ru1 O2 137.08(14) . . . . ?
C13 P1 Ru1 O1 -62.86(14) . . . . ?
C1 P1 Ru1 O1 177.11(14) . . . . ?
C7 P1 Ru1 O1 56.22(14) . . . . ?
O3' C26' Ru1' C27' 178(100) . . . . ?
O3' C26' Ru1' C25' 88(6) . . . . ?
O3' C26' Ru1' O2' 0(6) . . . . ?
O3' C26' Ru1' O1' -3(7) . . . . ?
O3' C26' Ru1' P1' -93(6) . . . . ?
O4' C27' Ru1' C26' -155(10) . . . . ?
O4' C27' Ru1' C25' -65(10) . . . . ?
O4' C27' Ru1' O2' -8(11) . . . . ?
O4' C27' Ru1' O1' 25(10) . . . . ?
O4' C27' Ru1' P1' 112(10) . . . . ?
N1' C25' Ru1' C26' 41(5) . . . . ?
N1' C25' Ru1' C27' -50(5) . . . . ?
N1' C25' Ru1' O2' 133(5) . . . . ?
N1' C25' Ru1' O1' -146(5) . . . . ?
N1' C25' Ru1' P1' -131(5) . . . . ?
C24' O2' Ru1' C26' -177.5(2) . . . . ?
C24' O2' Ru1' C27' 35.4(16) . . . . ?
C24' O2' Ru1' C25' 92.6(2) . . . . ?
C24' O2' Ru1' O1' 2.1(2) . . . . ?
C24' O2' Ru1' P1' -84.1(2) . . . . ?
C19' O1' Ru1' C26' -1.4(10) . . . . ?
C19' O1' Ru1' C27' 178.2(2) . . . . ?
C19' O1' Ru1' C25' -91.8(2) . . . . ?
C19' O1' Ru1' O2' -4.2(2) . . . . ?
C19' O1' Ru1' P1' 89.06(19) . . . . ?
C1' P1' Ru1' C26' 112.90(17) . . . . ?
C7' P1' Ru1' C26' -9.23(17) . . . . ?
C13' P1' Ru1' C26' -127.33(17) . . . . ?
C1' P1' Ru1' C27' -155.42(17) . . . . ?
C7' P1' Ru1' C27' 82.44(17) . . . . ?
C13' P1' Ru1' C27' -35.66(17) . . . . ?
C1' P1' Ru1' C25' -74.2(17) . . . . ?
C7' P1' Ru1' C25' 163.6(17) . . . . ?
C13' P1' Ru1' C25' 45.5(17) . . . . ?
C1' P1' Ru1' O2' 20.79(14) . . . . ?
C7' P1' Ru1' O2' -101.34(14) . . . . ?
C13' P1' Ru1' O2' 140.55(14) . . . . ?
C1' P1' Ru1' O1' -59.27(14) . . . . ?
C7' P1' Ru1' O1' 178.60(14) . . . . ?
C13' P1' Ru1' O1' 60.49(14) . . . . ?
C83 N3 C79 C80 -125.9(17) . . . . ?
C81' N3 C79 C80 61.8(17) . . . . ?
C79' N3 C79 C80 2.5(17) . . . . ?
C85' N3 C79 C80 121.2(17) . . . . ?
C83' N3 C79 C80 -60.9(17) . . . . ?
C81 N3 C79 C80 20(2) . . . . ?
C85 N3 C79 C80 -174.8(17) . . . . ?
C83 N3 C81 C82 -170.6(11) . . . . ?
C81' N3 C81 C82 -2.8(9) . . . . ?
C79 N3 C81 C82 46(2) . . . . ?
C79' N3 C81 C82 61.3(12) . . . . ?
C85' N3 C81 C82 -50.1(12) . . . . ?
C83' N3 C81 C82 133.9(11) . . . . ?
C85 N3 C81 C82 -119.7(11) . . . . ?
C81' N3 C83 C84 -107(2) . . . . ?
C79 N3 C83 C84 97.0(10) . . . . ?
C79' N3 C83 C84 50.2(12) . . . . ?
C85' N3 C83 C84 169.7(10) . . . . ?
C83' N3 C83 C84 -16.7(10) . . . . ?
C81 N3 C83 C84 -72.0(12) . . . . ?
C85 N3 C83 C84 -146.6(12) . . . . ?
C83 N3 C85 C86 -131.9(12) . . . . ?
C81' N3 C85 C86 59.8(10) . . . . ?
C79 N3 C85 C86 -63.5(10) . . . . ?
C79' N3 C85 C86 -71(2) . . . . ?
C85' N3 C85 C86 4.6(9) . . . . ?
C83' N3 C85 C86 180.0(9) . . . . ?
C81 N3 C85 C86 111.8(10) . . . . ?
C83 N3 C79' C80' 52(2) . . . . ?
C81' N3 C79' C80' -135(2) . . . . ?
C79 N3 C79' C80' -9.0(19) . . . . ?
C85' N3 C79' C80' -71(2) . . . . ?
C83' N3 C79' C80' 112(2) . . . . ?
C81 N3 C79' C80' 177(2) . . . . ?
C85 N3 C79' C80' 0(3) . . . . ?
C83 N3 C81' C82' 25(2) . . . . ?
C79 N3 C81' C82' 178.3(8) . . . . ?
C79' N3 C81' C82' -135.1(9) . . . . ?
C85' N3 C81' C82' 114.2(9) . . . . ?
C83' N3 C81' C82' -59.5(9) . . . . ?
C81 N3 C81' C82' -16.6(9) . . . . ?
C85 N3 C81' C82' 58.0(9) . . . . ?
C83 N3 C83' C84' 27.2(14) . . . . ?
C81' N3 C83' C84' -171.3(14) . . . . ?
C79 N3 C83' C84' -47.5(14) . . . . ?
C79' N3 C83' C84' -96.4(14) . . . . ?
C85' N3 C83' C84' 113(5) . . . . ?
C81 N3 C83' C84' 152.0(14) . . . . ?
C85 N3 C83' C84' 67.1(14) . . . . ?
C83 N3 C85' C86' 54.0(11) . . . . ?
C81' N3 C85' C86' -107.5(10) . . . . ?
C79 N3 C85' C86' 131.5(9) . . . . ?
C79' N3 C85' C86' -179.6(9) . . . . ?
C83' N3 C85' C86' -29(5) . . . . ?
C81 N3 C85' C86' -67.3(10) . . . . ?
C85 N3 C85' C86' 17.7(8) . . . . ?
